data_4024404
loop_
_publ_author_name
'Ying Cheng'
'Bo Wang'
'Xiao-Rong Wang'
'Jian-Hong Zhang'
'De-Cai Fang'

_publ_section_title
;
An Experimental and Theoretical Study on the Interaction of N-Heterocyclic
Carbene-Derived 1,3-Dipoles with Methoxycarbonylallenes: Highly Regio- and
Stereoselective [3+2]-Cycloadditions Controlled by the Structures
of N-Heterocycles of 1,3-Dipoles
;
_journal_name_full 'Journal of Organic Chemistry'
_journal_page_first 2357
_journal_page_last 2367
_journal_paper_doi 10.1021/jo802687m
_journal_volume 74
_journal_year 2009
_chemical_formula_moiety 'C32 H35 N3 O2 S'
_chemical_formula_sum 'C32 H35 N3 O2 S'
_chemical_formula_weight 525.69
_chemical_name_systematic
; 
 ? 
;
_space_group_IT_number 33
_symmetry_cell_setting orthorhombic
_symmetry_space_group_name_Hall 'P 2c -2n'
_symmetry_space_group_name_H-M 'P n a 21'
_atom_sites_solution_hydrogens geom
_atom_sites_solution_primary direct
_atom_sites_solution_secondary difmap
_audit_creation_method SHELXL-97
_cell_angle_alpha 90.00
_cell_angle_beta 90.00
_cell_angle_gamma 90.00
_cell_formula_units_Z 4
_cell_length_a 14.6346(14)
_cell_length_b 16.4160(17)
_cell_length_c 11.7446(13)
_cell_measurement_reflns_used 7682
_cell_measurement_temperature 113(2)
_cell_measurement_theta_max 25.0
_cell_measurement_theta_min 2.8
_cell_volume 2821.5(5)
_computing_cell_refinement CrystalClear
_computing_data_collection CrystalClear
_computing_data_reduction CrystalClear
_computing_publication_material 'CrystalStructure 3.7.0'
_computing_structure_refinement 'SHELXL-97 (Sheldrick, 1997)'
_computing_structure_solution 'SHELXS-97 (Sheldrick, 1990)'
_diffrn_ambient_temperature 113(2)
_diffrn_detector_area_resol_mean 7.31
_diffrn_measured_fraction_theta_full 0.999
_diffrn_measured_fraction_theta_max 0.999
_diffrn_measurement_device_type 'Rigaku Saturn'
_diffrn_measurement_method \w
_diffrn_radiation_monochromator confocal
_diffrn_radiation_source 'rotating anode'
_diffrn_radiation_type MoK\a
_diffrn_radiation_wavelength 0.71070
_diffrn_reflns_av_R_equivalents 0.0656
_diffrn_reflns_av_sigmaI/netI 0.0626
_diffrn_reflns_limit_h_max 19
_diffrn_reflns_limit_h_min -19
_diffrn_reflns_limit_k_max 21
_diffrn_reflns_limit_k_min -21
_diffrn_reflns_limit_l_max 15
_diffrn_reflns_limit_l_min -15
_diffrn_reflns_number 34353
_diffrn_reflns_theta_full 27.85
_diffrn_reflns_theta_max 27.85
_diffrn_reflns_theta_min 1.86
_exptl_absorpt_coefficient_mu 0.148
_exptl_absorpt_correction_T_max 0.9681
_exptl_absorpt_correction_T_min 0.9541
_exptl_absorpt_correction_type multi-scan
_exptl_absorpt_process_details 'Jacobson, R. (1998) Private communication'
_exptl_crystal_colour yellow
_exptl_crystal_density_diffrn 1.238
_exptl_crystal_density_method 'not measured'
_exptl_crystal_description prism
_exptl_crystal_F_000 1120
_exptl_crystal_size_max 0.32
_exptl_crystal_size_mid 0.28
_exptl_crystal_size_min 0.22
_refine_diff_density_max 0.462
_refine_diff_density_min -0.241
_refine_diff_density_rms 0.047
_refine_ls_abs_structure_details 'Flack H D (1983), Acta Cryst. A39, 876-881'
_refine_ls_abs_structure_Flack 0.02(7)
_refine_ls_extinction_method none
_refine_ls_goodness_of_fit_ref 1.009
_refine_ls_hydrogen_treatment constr
_refine_ls_matrix_type full
_refine_ls_number_parameters 347
_refine_ls_number_reflns 6723
_refine_ls_number_restraints 1
_refine_ls_restrained_S_all 1.008
_refine_ls_R_factor_all 0.0591
_refine_ls_R_factor_gt 0.0489
_refine_ls_shift/su_max 0.000
_refine_ls_shift/su_mean 0.000
_refine_ls_structure_factor_coef Fsqd
_refine_ls_weighting_details 'calc w=1/[\s^2^(Fo^2^)+(0.0610P)^2^+0.0000P] where P=(Fo^2^+2Fc^2^)/3'
_refine_ls_weighting_scheme calc
_refine_ls_wR_factor_gt 0.1112
_refine_ls_wR_factor_ref 0.1163
_reflns_number_gt 5636
_reflns_number_total 6723
_reflns_threshold_expression >2sigma(I)
_cod_data_source_file jo802687m_si_003.cif
_cod_data_source_block shelxl
_cod_database_code 4024404

loop_
_symmetry_equiv_pos_as_xyz
'x, y, z'
'-x+1/2, y+1/2, z+1/2'
'x+1/2, -y+1/2, z'
'-x, -y, z+1/2'

loop_
_atom_site_label
_atom_site_type_symbol
_atom_site_fract_x
_atom_site_fract_y
_atom_site_fract_z
_atom_site_U_iso_or_equiv
_atom_site_adp_type
_atom_site_occupancy
_atom_site_symmetry_multiplicity
_atom_site_calc_flag
_atom_site_refinement_flags
_atom_site_disorder_assembly
_atom_site_disorder_group
S1 S 0.86535(4) 0.83580(3) 0.21213(6) 0.02999(15) Uani 1 1 d . . .
O1 O 0.62518(11) 1.09821(10) 0.07449(16) 0.0349(4) Uani 1 1 d . . .
O2 O 0.68197(12) 1.07564(10) -0.10034(16) 0.0403(4) Uani 1 1 d . . .
N1 N 0.68852(11) 0.87019(10) 0.17360(16) 0.0229(4) Uani 1 1 d . . .
N2 N 0.82210(11) 1.02983(10) 0.12741(16) 0.0222(4) Uani 1 1 d . . .
N3 N 0.85073(13) 0.94604(11) -0.02104(16) 0.0259(4) Uani 1 1 d . . .
C1 C 0.77813(14) 0.88438(12) 0.15403(19) 0.0233(5) Uani 1 1 d . . .
C2 C 0.78671(14) 0.95671(13) 0.0714(2) 0.0238(5) Uani 1 1 d . . .
C3 C 0.68703(16) 0.96570(13) 0.0245(2) 0.0273(5) Uani 1 1 d . . .
H3 H 0.6845 0.9370 -0.0505 0.033 Uiso 1 1 calc R . .
C4 C 0.62725(14) 0.91846(13) 0.1071(2) 0.0241(5) Uani 1 1 d . . .
C5 C 0.65988(15) 1.05253(14) 0.0045(2) 0.0290(5) Uani 1 1 d . . .
C6 C 0.66082(19) 1.15959(14) -0.1302(3) 0.0394(6) Uani 1 1 d . . .
H6A H 0.5949 1.1687 -0.1231 0.059 Uiso 1 1 calc R . .
H6B H 0.6799 1.1701 -0.2089 0.059 Uiso 1 1 calc R . .
H6C H 0.6935 1.1965 -0.0788 0.059 Uiso 1 1 calc R . .
C7 C 0.53718(15) 0.91192(14) 0.1147(2) 0.0307(5) Uani 1 1 d . . .
H7 H 0.5149 0.8740 0.1692 0.037 Uiso 1 1 calc R . .
C8 C 0.46637(17) 0.95695(16) 0.0479(2) 0.0376(6) Uani 1 1 d . . .
H8 H 0.4973 0.9865 -0.0158 0.045 Uiso 1 1 calc R . .
C9 C 0.3973(2) 0.8974(2) -0.0027(3) 0.0518(8) Uani 1 1 d . . .
H9A H 0.4294 0.8568 -0.0489 0.078 Uiso 1 1 calc R . .
H9B H 0.3539 0.9272 -0.0507 0.078 Uiso 1 1 calc R . .
H9C H 0.3642 0.8700 0.0589 0.078 Uiso 1 1 calc R . .
C10 C 0.41855(18) 1.01908(17) 0.1234(3) 0.0483(7) Uani 1 1 d . . .
H10A H 0.3915 0.9913 0.1891 0.073 Uiso 1 1 calc R . .
H10B H 0.3704 1.0464 0.0797 0.073 Uiso 1 1 calc R . .
H10C H 0.4630 1.0595 0.1498 0.073 Uiso 1 1 calc R . .
C11 C 0.65496(14) 0.80966(14) 0.25099(19) 0.0267(5) Uani 1 1 d . . .
C12 C 0.63389(18) 0.83264(16) 0.3615(2) 0.0362(6) Uani 1 1 d . . .
H12 H 0.6446 0.8870 0.3860 0.043 Uiso 1 1 calc R . .
C13 C 0.5977(2) 0.77678(18) 0.4351(2) 0.0463(7) Uani 1 1 d . . .
H13 H 0.5821 0.7926 0.5105 0.056 Uiso 1 1 calc R . .
C14 C 0.58375(18) 0.69769(18) 0.4003(3) 0.0446(7) Uani 1 1 d . . .
H14 H 0.5596 0.6588 0.4521 0.054 Uiso 1 1 calc R . .
C15 C 0.60477(19) 0.67471(16) 0.2901(3) 0.0437(7) Uani 1 1 d . . .
H15 H 0.5940 0.6204 0.2658 0.052 Uiso 1 1 calc R . .
C16 C 0.64148(15) 0.73103(13) 0.2156(3) 0.0320(5) Uani 1 1 d . . .
H16 H 0.6573 0.7153 0.1403 0.038 Uiso 1 1 calc R . .
C17 C 0.92222(13) 1.02540(13) 0.12193(19) 0.0234(4) Uani 1 1 d . . .
H17A H 0.9474 0.9979 0.1900 0.028 Uiso 1 1 calc R . .
H17B H 0.9494 1.0805 0.1158 0.028 Uiso 1 1 calc R . .
C18 C 0.94034(15) 0.97566(14) 0.0146(2) 0.0263(5) Uani 1 1 d . . .
H18A H 0.9681 1.0101 -0.0454 0.032 Uiso 1 1 calc R . .
H18B H 0.9819 0.9296 0.0311 0.032 Uiso 1 1 calc R . .
C19 C 0.78739(15) 1.04835(13) 0.24131(19) 0.0276(5) Uani 1 1 d . . .
H19A H 0.8090 1.0067 0.2960 0.033 Uiso 1 1 calc R . .
H19B H 0.7198 1.0475 0.2408 0.033 Uiso 1 1 calc R . .
C20 C 0.82128(15) 1.13259(14) 0.2777(2) 0.0271(5) Uani 1 1 d . . .
C21 C 0.87118(16) 1.14249(17) 0.3756(2) 0.0353(6) Uani 1 1 d . . .
H21 H 0.8827 1.0970 0.4235 0.042 Uiso 1 1 calc R . .
C22 C 0.90522(17) 1.21943(19) 0.4053(2) 0.0415(7) Uani 1 1 d . . .
H22 H 0.9402 1.2259 0.4728 0.050 Uiso 1 1 calc R . .
C23 C 0.88797(18) 1.28583(17) 0.3365(2) 0.0391(7) Uani 1 1 d . . .
H23 H 0.9113 1.3380 0.3561 0.047 Uiso 1 1 calc R . .
C24 C 0.83654(17) 1.27595(15) 0.2390(2) 0.0365(6) Uani 1 1 d . . .
H24 H 0.8238 1.3216 0.1919 0.044 Uiso 1 1 calc R . .
C25 C 0.80338(16) 1.19969(13) 0.2095(2) 0.0321(5) Uani 1 1 d . . .
H25 H 0.7682 1.1934 0.1421 0.038 Uiso 1 1 calc R . .
C26 C 0.84990(18) 0.86831(15) -0.0827(2) 0.0313(5) Uani 1 1 d . . .
H26A H 0.7917 0.8398 -0.0668 0.038 Uiso 1 1 calc R . .
H26B H 0.9003 0.8337 -0.0540 0.038 Uiso 1 1 calc R . .
C27 C 0.86034(15) 0.87847(14) -0.2103(2) 0.0284(5) Uani 1 1 d . . .
C28 C 0.83078(15) 0.94824(14) -0.2653(2) 0.0291(5) Uani 1 1 d . . .
H28 H 0.8094 0.9933 -0.2221 0.035 Uiso 1 1 calc R . .
C29 C 0.83233(15) 0.95262(16) -0.3837(2) 0.0316(5) Uani 1 1 d . . .
H29 H 0.8127 1.0009 -0.4211 0.038 Uiso 1 1 calc R . .
C30 C 0.86250(17) 0.88664(18) -0.4471(2) 0.0376(6) Uani 1 1 d . . .
H30 H 0.8625 0.8891 -0.5279 0.045 Uiso 1 1 calc R . .
C31 C 0.89264(17) 0.81712(17) -0.3920(2) 0.0381(6) Uani 1 1 d . . .
H31 H 0.9135 0.7718 -0.4351 0.046 Uiso 1 1 calc R . .
C32 C 0.89243(15) 0.81355(14) -0.2752(2) 0.0318(5) Uani 1 1 d . . .
H32 H 0.9145 0.7660 -0.2381 0.038 Uiso 1 1 calc R . .

loop_
_atom_site_aniso_label
_atom_site_aniso_U_11
_atom_site_aniso_U_22
_atom_site_aniso_U_33
_atom_site_aniso_U_23
_atom_site_aniso_U_13
_atom_site_aniso_U_12
S1 0.0234(3) 0.0297(3) 0.0369(3) 0.0136(3) -0.0044(3) -0.0003(2)
O1 0.0327(9) 0.0303(9) 0.0419(11) -0.0039(8) -0.0025(8) 0.0037(7)
O2 0.0411(10) 0.0313(9) 0.0484(11) 0.0139(9) 0.0054(9) 0.0102(8)
N1 0.0210(9) 0.0225(9) 0.0253(9) 0.0029(8) 0.0003(7) -0.0016(7)
N2 0.0191(8) 0.0231(9) 0.0244(9) 0.0042(8) 0.0060(7) 0.0005(7)
N3 0.0286(10) 0.0246(10) 0.0245(10) 0.0020(8) 0.0003(8) -0.0065(8)
C1 0.0217(10) 0.0210(11) 0.0273(12) 0.0013(9) 0.0005(8) -0.0027(8)
C2 0.0194(10) 0.0219(11) 0.0301(12) 0.0056(9) -0.0043(9) 0.0003(8)
C3 0.0254(11) 0.0273(12) 0.0290(12) 0.0044(10) -0.0046(9) 0.0010(9)
C4 0.0233(11) 0.0214(11) 0.0277(12) 0.0027(10) -0.0037(9) -0.0007(8)
C5 0.0203(10) 0.0334(13) 0.0332(13) 0.0065(11) -0.0022(10) -0.0008(9)
C6 0.0433(15) 0.0257(13) 0.0492(17) 0.0169(12) 0.0026(13) 0.0068(11)
C7 0.0255(11) 0.0316(13) 0.0351(13) 0.0008(11) -0.0004(10) -0.0010(9)
C8 0.0272(13) 0.0431(15) 0.0424(15) 0.0095(12) -0.0008(11) -0.0030(11)
C9 0.0324(14) 0.066(2) 0.0574(19) 0.0008(16) -0.0127(14) -0.0036(13)
C10 0.0332(14) 0.0474(17) 0.064(2) 0.0050(15) -0.0015(14) 0.0095(12)
C11 0.0237(11) 0.0285(12) 0.0277(12) 0.0080(10) 0.0008(9) -0.0037(9)
C12 0.0394(15) 0.0401(15) 0.0291(13) 0.0000(12) 0.0037(11) -0.0058(11)
C13 0.0446(16) 0.0572(18) 0.0371(16) 0.0123(14) 0.0118(13) -0.0068(13)
C14 0.0326(14) 0.0494(17) 0.0519(18) 0.0223(14) 0.0072(13) -0.0072(12)
C15 0.0311(13) 0.0295(13) 0.070(2) 0.0099(14) -0.0037(14) -0.0048(10)
C16 0.0325(12) 0.0275(11) 0.0360(13) 0.0016(12) -0.0043(11) -0.0039(9)
C17 0.0202(10) 0.0238(11) 0.0261(11) 0.0008(9) 0.0011(9) -0.0020(8)
C18 0.0244(11) 0.0272(11) 0.0273(12) 0.0004(10) 0.0031(9) -0.0026(9)
C19 0.0274(11) 0.0281(12) 0.0273(12) 0.0027(10) 0.0075(10) 0.0024(9)
C20 0.0254(11) 0.0312(12) 0.0246(12) 0.0013(10) 0.0053(9) 0.0068(9)
C21 0.0312(13) 0.0445(15) 0.0302(13) 0.0018(11) 0.0057(10) 0.0039(11)
C22 0.0279(13) 0.0690(19) 0.0275(13) -0.0123(13) 0.0009(11) 0.0010(13)
C23 0.0300(13) 0.0391(14) 0.0481(17) -0.0197(13) 0.0082(12) 0.0030(11)
C24 0.0365(13) 0.0296(13) 0.0433(16) -0.0005(11) 0.0002(12) 0.0087(10)
C25 0.0361(12) 0.0262(11) 0.0339(13) -0.0019(11) -0.0053(11) 0.0059(9)
C26 0.0384(13) 0.0223(12) 0.0332(13) 0.0024(11) -0.0024(11) -0.0025(10)
C27 0.0238(11) 0.0299(13) 0.0313(13) -0.0022(11) -0.0034(10) -0.0038(9)
C28 0.0271(11) 0.0316(12) 0.0286(13) -0.0009(10) 0.0014(10) -0.0016(9)
C29 0.0238(12) 0.0420(14) 0.0289(13) 0.0051(11) -0.0002(10) -0.0040(10)
C30 0.0285(13) 0.0556(18) 0.0288(13) -0.0024(13) 0.0018(10) -0.0120(12)
C31 0.0257(12) 0.0481(16) 0.0405(15) -0.0189(13) 0.0022(11) -0.0056(11)
C32 0.0241(11) 0.0289(12) 0.0425(15) -0.0045(12) -0.0049(11) -0.0030(9)

loop_
_atom_type_symbol
_atom_type_description
_atom_type_scat_dispersion_real
_atom_type_scat_dispersion_imag
_atom_type_scat_source
C C 0.0033 0.0016 'International Tables Vol C Tables 4.2.6.8 and 6.1.1.4'
H H 0.0000 0.0000 'International Tables Vol C Tables 4.2.6.8 and 6.1.1.4'
N N 0.0061 0.0033 'International Tables Vol C Tables 4.2.6.8 and 6.1.1.4'
O O 0.0106 0.0060 'International Tables Vol C Tables 4.2.6.8 and 6.1.1.4'
S S 0.1246 0.1234 'International Tables Vol C Tables 4.2.6.8 and 6.1.1.4'

loop_
_geom_angle_atom_site_label_1
_geom_angle_atom_site_label_2
_geom_angle_atom_site_label_3
_geom_angle
_geom_angle_site_symmetry_1
_geom_angle_site_symmetry_3
_geom_angle_publ_flag
C5 O2 C6 116.3(2) . . ?
C1 N1 C4 114.86(17) . . ?
C1 N1 C11 124.04(18) . . ?
C4 N1 C11 121.06(17) . . ?
C19 N2 C2 117.31(17) . . ?
C19 N2 C17 113.38(17) . . ?
C2 N2 C17 107.02(15) . . ?
C2 N3 C18 109.09(17) . . ?
C2 N3 C26 118.09(18) . . ?
C18 N3 C26 116.01(19) . . ?
N1 C1 C2 108.63(18) . . ?
N1 C1 S1 126.59(16) . . ?
C2 C1 S1 124.73(15) . . ?
N3 C2 N2 102.00(16) . . ?
N3 C2 C1 115.68(17) . . ?
N2 C2 C1 112.20(18) . . ?
N3 C2 C3 110.60(19) . . ?
N2 C2 C3 114.22(17) . . ?
C1 C2 C3 102.60(17) . . ?
C5 C3 C4 115.7(2) . . ?
C5 C3 C2 113.08(19) . . ?
C4 C3 C2 105.32(18) . . ?
C5 C3 H3 107.5 . . ?
C4 C3 H3 107.5 . . ?
C2 C3 H3 107.5 . . ?
C7 C4 N1 122.8(2) . . ?
C7 C4 C3 131.1(2) . . ?
N1 C4 C3 105.70(17) . . ?
O1 C5 O2 123.3(2) . . ?
O1 C5 C3 126.0(2) . . ?
O2 C5 C3 110.7(2) . . ?
O2 C6 H6A 109.5 . . ?
O2 C6 H6B 109.5 . . ?
H6A C6 H6B 109.5 . . ?
O2 C6 H6C 109.5 . . ?
H6A C6 H6C 109.5 . . ?
H6B C6 H6C 109.5 . . ?
C4 C7 C8 127.9(2) . . ?
C4 C7 H7 116.1 . . ?
C8 C7 H7 116.1 . . ?
C7 C8 C10 110.2(2) . . ?
C7 C8 C9 110.3(2) . . ?
C10 C8 C9 110.6(2) . . ?
C7 C8 H8 108.6 . . ?
C10 C8 H8 108.6 . . ?
C9 C8 H8 108.6 . . ?
C8 C9 H9A 109.5 . . ?
C8 C9 H9B 109.5 . . ?
H9A C9 H9B 109.5 . . ?
C8 C9 H9C 109.5 . . ?
H9A C9 H9C 109.5 . . ?
H9B C9 H9C 109.5 . . ?
C8 C10 H10A 109.5 . . ?
C8 C10 H10B 109.5 . . ?
H10A C10 H10B 109.5 . . ?
C8 C10 H10C 109.5 . . ?
H10A C10 H10C 109.5 . . ?
H10B C10 H10C 109.5 . . ?
C16 C11 C12 120.5(2) . . ?
C16 C11 N1 120.7(2) . . ?
C12 C11 N1 118.8(2) . . ?
C13 C12 C11 119.7(3) . . ?
C13 C12 H12 120.1 . . ?
C11 C12 H12 120.1 . . ?
C12 C13 C14 120.2(3) . . ?
C12 C13 H13 119.9 . . ?
C14 C13 H13 119.9 . . ?
C13 C14 C15 120.2(2) . . ?
C13 C14 H14 119.9 . . ?
C15 C14 H14 119.9 . . ?
C16 C15 C14 119.8(3) . . ?
C16 C15 H15 120.1 . . ?
C14 C15 H15 120.1 . . ?
C11 C16 C15 119.6(3) . . ?
C11 C16 H16 120.2 . . ?
C15 C16 H16 120.2 . . ?
N2 C17 C18 103.67(17) . . ?
N2 C17 H17A 111.0 . . ?
C18 C17 H17A 111.0 . . ?
N2 C17 H17B 111.0 . . ?
C18 C17 H17B 111.0 . . ?
H17A C17 H17B 109.0 . . ?
N3 C18 C17 105.01(18) . . ?
N3 C18 H18A 110.7 . . ?
C17 C18 H18A 110.7 . . ?
N3 C18 H18B 110.7 . . ?
C17 C18 H18B 110.7 . . ?
H18A C18 H18B 108.8 . . ?
N2 C19 C20 109.32(17) . . ?
N2 C19 H19A 109.8 . . ?
C20 C19 H19A 109.8 . . ?
N2 C19 H19B 109.8 . . ?
C20 C19 H19B 109.8 . . ?
H19A C19 H19B 108.3 . . ?
C21 C20 C25 119.4(2) . . ?
C21 C20 C19 120.9(2) . . ?
C25 C20 C19 119.7(2) . . ?
C20 C21 C22 120.3(3) . . ?
C20 C21 H21 119.9 . . ?
C22 C21 H21 119.9 . . ?
C23 C22 C21 120.1(2) . . ?
C23 C22 H22 120.0 . . ?
C21 C22 H22 120.0 . . ?
C24 C23 C22 119.5(2) . . ?
C24 C23 H23 120.2 . . ?
C22 C23 H23 120.2 . . ?
C23 C24 C25 120.3(2) . . ?
C23 C24 H24 119.8 . . ?
C25 C24 H24 119.8 . . ?
C24 C25 C20 120.4(2) . . ?
C24 C25 H25 119.8 . . ?
C20 C25 H25 119.8 . . ?
N3 C26 C27 113.0(2) . . ?
N3 C26 H26A 109.0 . . ?
C27 C26 H26A 109.0 . . ?
N3 C26 H26B 109.0 . . ?
C27 C26 H26B 109.0 . . ?
H26A C26 H26B 107.8 . . ?
C28 C27 C32 118.9(2) . . ?
C28 C27 C26 121.4(2) . . ?
C32 C27 C26 119.4(2) . . ?
C27 C28 C29 120.2(2) . . ?
C27 C28 H28 119.9 . . ?
C29 C28 H28 119.9 . . ?
C30 C29 C28 120.1(2) . . ?
C30 C29 H29 120.0 . . ?
C28 C29 H29 120.0 . . ?
C31 C30 C29 119.7(3) . . ?
C31 C30 H30 120.2 . . ?
C29 C30 H30 120.2 . . ?
C32 C31 C30 120.1(2) . . ?
C32 C31 H31 120.0 . . ?
C30 C31 H31 120.0 . . ?
C31 C32 C27 121.0(2) . . ?
C31 C32 H32 119.5 . . ?
C27 C32 H32 119.5 . . ?

loop_
_geom_bond_atom_site_label_1
_geom_bond_atom_site_label_2
_geom_bond_distance
_geom_bond_site_symmetry_2
_geom_bond_publ_flag
S1 C1 1.653(2) . ?
O1 C5 1.224(3) . ?
O2 C5 1.328(3) . ?
O2 C6 1.455(3) . ?
N1 C1 1.352(3) . ?
N1 C4 1.429(3) . ?
N1 C11 1.433(3) . ?
N2 C19 1.463(3) . ?
N2 C2 1.464(3) . ?
N2 C17 1.468(3) . ?
N3 C2 1.444(3) . ?
N3 C18 1.460(3) . ?
N3 C26 1.467(3) . ?
C1 C2 1.539(3) . ?
C2 C3 1.566(3) . ?
C3 C5 1.498(3) . ?
C3 C4 1.519(3) . ?
C3 H3 1.0000 . ?
C4 C7 1.326(3) . ?
C6 H6A 0.9800 . ?
C6 H6B 0.9800 . ?
C6 H6C 0.9800 . ?
C7 C8 1.495(3) . ?
C7 H7 0.9500 . ?
C8 C10 1.522(4) . ?
C8 C9 1.527(4) . ?
C8 H8 1.0000 . ?
C9 H9A 0.9800 . ?
C9 H9B 0.9800 . ?
C9 H9C 0.9800 . ?
C10 H10A 0.9800 . ?
C10 H10B 0.9800 . ?
C10 H10C 0.9800 . ?
C11 C16 1.370(3) . ?
C11 C12 1.387(3) . ?
C12 C13 1.367(4) . ?
C12 H12 0.9500 . ?
C13 C14 1.376(4) . ?
C13 H13 0.9500 . ?
C14 C15 1.383(4) . ?
C14 H14 0.9500 . ?
C15 C16 1.382(4) . ?
C15 H15 0.9500 . ?
C16 H16 0.9500 . ?
C17 C18 1.525(3) . ?
C17 H17A 0.9900 . ?
C17 H17B 0.9900 . ?
C18 H18A 0.9900 . ?
C18 H18B 0.9900 . ?
C19 C20 1.530(3) . ?
C19 H19A 0.9900 . ?
C19 H19B 0.9900 . ?
C20 C21 1.371(3) . ?
C20 C25 1.387(3) . ?
C21 C22 1.402(4) . ?
C21 H21 0.9500 . ?
C22 C23 1.380(4) . ?
C22 H22 0.9500 . ?
C23 C24 1.379(4) . ?
C23 H23 0.9500 . ?
C24 C25 1.387(3) . ?
C24 H24 0.9500 . ?
C25 H25 0.9500 . ?
C26 C27 1.516(4) . ?
C26 H26A 0.9900 . ?
C26 H26B 0.9900 . ?
C27 C28 1.384(3) . ?
C27 C32 1.392(3) . ?
C28 C29 1.392(3) . ?
C28 H28 0.9500 . ?
C29 C30 1.386(4) . ?
C29 H29 0.9500 . ?
C30 C31 1.384(4) . ?
C30 H30 0.9500 . ?
C31 C32 1.373(4) . ?
C31 H31 0.9500 . ?
C32 H32 0.9500 . ?

loop_
_geom_torsion_atom_site_label_1
_geom_torsion_atom_site_label_2
_geom_torsion_atom_site_label_3
_geom_torsion_atom_site_label_4
_geom_torsion
_geom_torsion_site_symmetry_1
_geom_torsion_site_symmetry_2
_geom_torsion_site_symmetry_3
_geom_torsion_site_symmetry_4
_geom_torsion_publ_flag
C4 N1 C1 C2 5.6(2) . . . . ?
C11 N1 C1 C2 -176.84(19) . . . . ?
C4 N1 C1 S1 -176.82(17) . . . . ?
C11 N1 C1 S1 0.8(3) . . . . ?
C18 N3 C2 N2 31.5(2) . . . . ?
C26 N3 C2 N2 166.83(18) . . . . ?
C18 N3 C2 C1 -90.5(2) . . . . ?
C26 N3 C2 C1 44.8(3) . . . . ?
C18 N3 C2 C3 153.41(17) . . . . ?
C26 N3 C2 C3 -71.3(2) . . . . ?
C19 N2 C2 N3 -165.69(17) . . . . ?
C17 N2 C2 N3 -37.0(2) . . . . ?
C19 N2 C2 C1 -41.3(2) . . . . ?
C17 N2 C2 C1 87.4(2) . . . . ?
C19 N2 C2 C3 75.0(2) . . . . ?
C17 N2 C2 C3 -156.34(18) . . . . ?
N1 C1 C2 N3 -134.43(19) . . . . ?
S1 C1 C2 N3 47.9(3) . . . . ?
N1 C1 C2 N2 109.13(19) . . . . ?
S1 C1 C2 N2 -68.5(2) . . . . ?
N1 C1 C2 C3 -13.9(2) . . . . ?
S1 C1 C2 C3 168.43(17) . . . . ?
N3 C2 C3 C5 -92.1(2) . . . . ?
N2 C2 C3 C5 22.3(3) . . . . ?
C1 C2 C3 C5 144.0(2) . . . . ?
N3 C2 C3 C4 140.68(18) . . . . ?
N2 C2 C3 C4 -104.9(2) . . . . ?
C1 C2 C3 C4 16.7(2) . . . . ?
C1 N1 C4 C7 179.4(2) . . . . ?
C11 N1 C4 C7 1.7(3) . . . . ?
C1 N1 C4 C3 5.7(3) . . . . ?
C11 N1 C4 C3 -171.91(19) . . . . ?
C5 C3 C4 C7 47.3(4) . . . . ?
C2 C3 C4 C7 172.9(2) . . . . ?
C5 C3 C4 N1 -139.8(2) . . . . ?
C2 C3 C4 N1 -14.2(2) . . . . ?
C6 O2 C5 O1 -1.3(3) . . . . ?
C6 O2 C5 C3 -178.8(2) . . . . ?
C4 C3 C5 O1 33.3(3) . . . . ?
C2 C3 C5 O1 -88.3(3) . . . . ?
C4 C3 C5 O2 -149.3(2) . . . . ?
C2 C3 C5 O2 89.1(3) . . . . ?
N1 C4 C7 C8 -178.1(2) . . . . ?
C3 C4 C7 C8 -6.2(4) . . . . ?
C4 C7 C8 C10 -108.2(3) . . . . ?
C4 C7 C8 C9 129.5(3) . . . . ?
C1 N1 C11 C16 -87.2(3) . . . . ?
C4 N1 C11 C16 90.3(3) . . . . ?
C1 N1 C11 C12 94.6(3) . . . . ?
C4 N1 C11 C12 -87.9(3) . . . . ?
C16 C11 C12 C13 -1.3(4) . . . . ?
N1 C11 C12 C13 176.9(2) . . . . ?
C11 C12 C13 C14 1.2(4) . . . . ?
C12 C13 C14 C15 -1.2(4) . . . . ?
C13 C14 C15 C16 1.2(4) . . . . ?
C12 C11 C16 C15 1.4(3) . . . . ?
N1 C11 C16 C15 -176.8(2) . . . . ?
C14 C15 C16 C11 -1.3(4) . . . . ?
C19 N2 C17 C18 159.19(17) . . . . ?
C2 N2 C17 C18 28.3(2) . . . . ?
C2 N3 C18 C17 -14.6(2) . . . . ?
C26 N3 C18 C17 -150.90(19) . . . . ?
N2 C17 C18 N3 -8.4(2) . . . . ?
C2 N2 C19 C20 -171.73(17) . . . . ?
C17 N2 C19 C20 62.7(2) . . . . ?
N2 C19 C20 C21 -122.6(2) . . . . ?
N2 C19 C20 C25 55.7(3) . . . . ?
C25 C20 C21 C22 -1.2(3) . . . . ?
C19 C20 C21 C22 177.2(2) . . . . ?
C20 C21 C22 C23 0.6(4) . . . . ?
C21 C22 C23 C24 0.5(4) . . . . ?
C22 C23 C24 C25 -0.8(4) . . . . ?
C23 C24 C25 C20 0.2(4) . . . . ?
C21 C20 C25 C24 0.8(3) . . . . ?
C19 C20 C25 C24 -177.6(2) . . . . ?
C2 N3 C26 C27 138.8(2) . . . . ?
C18 N3 C26 C27 -88.9(2) . . . . ?
N3 C26 C27 C28 -28.4(3) . . . . ?
N3 C26 C27 C32 157.6(2) . . . . ?
C32 C27 C28 C29 0.7(3) . . . . ?
C26 C27 C28 C29 -173.2(2) . . . . ?
C27 C28 C29 C30 0.8(3) . . . . ?
C28 C29 C30 C31 -1.2(3) . . . . ?
C29 C30 C31 C32 0.2(4) . . . . ?
C30 C31 C32 C27 1.4(4) . . . . ?
C28 C27 C32 C31 -1.8(3) . . . . ?
C26 C27 C32 C31 172.3(2) . . . . ?
